data_7027286
loop_
_publ_author_name
'Paul, Parimal'
'Tyagi, Beena'
'Bilakhiya, Anvarhusen K.'
'Bhadbhade, Mohan M.'
'Suresh, E.'

_publ_section_title
;
 Stable mononuclear rhodium(II) polypyridyl complexes: synthesis,
 spectroscopic and structural characterisation
;
_journal_issue 12
_journal_name_full 'Journal of the Chemical Society, Dalton Transactions'
_journal_page_first 2009
_journal_paper_doi 10.1039/a900757a
_journal_year 1999
_chemical_formula_sum 'C27 H35 Cl N6 O10 Rh'
_chemical_formula_weight 741.97
_chemical_name_systematic
; 
 ? 
;
_space_group_IT_number 2
_symmetry_space_group_name_Hall '-P 1'
_symmetry_space_group_name_H-M 'P -1'
_atom_sites_solution_hydrogens geom
_atom_sites_solution_primary direct
_atom_sites_solution_secondary difmap
_audit_creation_method SHELXL-97
_cell_angle_alpha 75.09(2)
_cell_angle_beta 77.14(3)
_cell_angle_gamma 89.52(3)
_cell_formula_units_Z 2
_cell_length_a 9.072(4)
_cell_length_b 11.749(3)
_cell_length_c 16.605(5)
_cell_measurement_temperature 293(2)
_cell_volume 1665.1(10)
_computing_structure_refinement 'SHELXL-97 (Sheldrick, 1997)'
_computing_structure_solution 'SHELXS-97 (Sheldrick, 1990)'
_diffrn_ambient_temperature 293(2)
_diffrn_measured_fraction_theta_full 0.997
_diffrn_measured_fraction_theta_max 0.997
_diffrn_radiation_monochromator graphite
_diffrn_radiation_source 'fine-focus sealed tube'
_diffrn_radiation_type MoK\a
_diffrn_radiation_wavelength 0.71070
_diffrn_reflns_av_R_equivalents 0.0000
_diffrn_reflns_av_sigmaI/netI 0.0213
_diffrn_reflns_limit_h_max 10
_diffrn_reflns_limit_h_min -10
_diffrn_reflns_limit_k_max 13
_diffrn_reflns_limit_k_min 0
_diffrn_reflns_limit_l_max 19
_diffrn_reflns_limit_l_min -18
_diffrn_reflns_number 5843
_diffrn_reflns_theta_full 25.00
_diffrn_reflns_theta_max 25.00
_diffrn_reflns_theta_min 2.31
_exptl_absorpt_coefficient_mu 0.654
_exptl_crystal_density_diffrn 1.480
_exptl_crystal_density_method 'not measured'
_exptl_crystal_F_000 762
_refine_diff_density_max 1.364
_refine_diff_density_min -0.706
_refine_diff_density_rms 0.115
_refine_ls_extinction_method none
_refine_ls_goodness_of_fit_ref 1.061
_refine_ls_hydrogen_treatment mixed
_refine_ls_matrix_type full
_refine_ls_number_parameters 406
_refine_ls_number_reflns 5843
_refine_ls_number_restraints 0
_refine_ls_restrained_S_all 1.061
_refine_ls_R_factor_all 0.0489
_refine_ls_R_factor_gt 0.0447
_refine_ls_shift/su_max 0.001
_refine_ls_shift/su_mean 0.000
_refine_ls_structure_factor_coef Fsqd
_refine_ls_weighting_details 'w=1/[\s^2^(Fo^2^)+(0.0980P)^2^+2.7236P] where P=(Fo^2^+2Fc^2^)/3'
_refine_ls_weighting_scheme calc
_refine_ls_wR_factor_gt 0.1410
_refine_ls_wR_factor_ref 0.1438
_reflns_number_gt 5292
_reflns_number_total 5843
_reflns_threshold_expression >2sigma(I)
_cod_data_source_file 900757asup1.cif
_cod_data_source_block pal97
_cod_depositor_comments
;
The following automatic conversions were performed:

'_refine_ls_weighting_scheme' value 'calc
w=1/[\s^2^(Fo^2^)+(0.0980P)^2^+2.7236P] where P=(Fo^2^+2Fc^2^)/3' was
changed to 'calc'. New tag '_refine_ls_weighting_details' was
created. The value of the new tag was set to
'w=1/[\s^2^(Fo^2^)+(0.0980P)^2^+2.7236P] where P=(Fo^2^+2Fc^2^)/3'.

Automatic conversion script
Id: cif_fix_values 3143 2015-03-26 13:38:13Z robertas 
;
_cod_database_code 7027286

loop_
_symmetry_equiv_pos_as_xyz
'x, y, z'
'-x, -y, -z'

loop_
_atom_site_label
_atom_site_type_symbol
_atom_site_fract_x
_atom_site_fract_y
_atom_site_fract_z
_atom_site_U_iso_or_equiv
_atom_site_adp_type
_atom_site_occupancy
_atom_site_calc_flag
_atom_site_refinement_flags
Rh Rh 0.21662(3) 0.37722(2) 0.223399(17) 0.02582(14) Uani 1 d .
Cl Cl 0.44815(14) 0.84638(11) 0.44955(8) 0.0490(3) Uani 1 d .
O1 O 0.2584(6) 0.4792(4) -0.0340(2) 0.0711(13) Uani 1 d .
O2 O 0.4141(5) 0.6494(3) 0.0226(2) 0.0670(12) Uani 1 d .
N1 N 0.1499(4) 0.2624(3) 0.1645(2) 0.0308(7) Uani 1 d .
N2 N 0.2761(4) 0.4766(3) 0.1034(2) 0.0340(8) Uani 1 d .
N3 N 0.2983(4) 0.5222(3) 0.2468(2) 0.0304(7) Uani 1 d .
N4 N 0.4155(4) 0.2965(3) 0.2326(2) 0.0312(7) Uani 1 d .
N5 N 0.1587(4) 0.2775(3) 0.3413(2) 0.0283(7) Uani 1 d .
N6 N -0.0029(4) 0.4225(3) 0.2551(2) 0.0315(7) Uani 1 d .
C1 C 0.0880(5) 0.1532(4) 0.2006(3) 0.0370(9) Uani 1 d .
H1 H 0.0784 0.1209 0.2590 0.044 Uiso 1 calc R
C2 C 0.0381(6) 0.0873(4) 0.1532(3) 0.0485(12) Uani 1 d .
H2 H -0.0048 0.0115 0.1792 0.058 Uiso 1 calc R
C3 C 0.0527(7) 0.1351(5) 0.0673(4) 0.0562(14) Uani 1 d .
H3 H 0.0184 0.0922 0.0346 0.067 Uiso 1 calc R
C4 C 0.1187(7) 0.2479(5) 0.0292(3) 0.0530(13) Uani 1 d .
H4 H 0.1301 0.2810 -0.0292 0.064 Uiso 1 calc R
C5 C 0.1667(5) 0.3094(4) 0.0789(3) 0.0388(10) Uani 1 d .
C6 C 0.2391(6) 0.4322(4) 0.0413(3) 0.0426(11) Uani 1 d .
C7 C 0.3563(5) 0.5818(4) 0.0901(3) 0.0399(10) Uani 1 d .
C8 C 0.3658(5) 0.6050(4) 0.1739(3) 0.0353(9) Uani 1 d .
C9 C 0.4367(6) 0.7055(4) 0.1767(3) 0.0467(11) Uani 1 d .
H9 H 0.4845 0.7603 0.1265 0.056 Uiso 1 calc R
C10 C 0.4361(6) 0.7246(5) 0.2560(4) 0.0512(13) Uani 1 d .
H10 H 0.4837 0.7924 0.2595 0.061 Uiso 1 calc R
C11 C 0.3646(6) 0.6425(5) 0.3289(3) 0.0479(12) Uani 1 d .
H11 H 0.3621 0.6547 0.3823 0.057 Uiso 1 calc R
C12 C 0.2967(5) 0.5423(4) 0.3226(3) 0.0393(10) Uani 1 d .
H12 H 0.2483 0.4870 0.3723 0.047 Uiso 1 calc R
C13 C 0.5424(5) 0.3099(4) 0.1714(3) 0.0400(10) Uani 1 d .
H13 H 0.5459 0.3617 0.1181 0.048 Uiso 1 calc R
C14 C 0.6685(6) 0.2484(5) 0.1857(4) 0.0508(12) Uani 1 d .
H14 H 0.7561 0.2591 0.1425 0.061 Uiso 1 calc R
C15 C 0.6641(6) 0.1719(5) 0.2634(4) 0.0517(13) Uani 1 d .
H15 H 0.7485 0.1300 0.2736 0.062 Uiso 1 calc R
C16 C 0.5311(5) 0.1571(4) 0.3277(3) 0.0421(10) Uani 1 d .
H16 H 0.5259 0.1056 0.3813 0.050 Uiso 1 calc R
C17 C 0.4093(4) 0.2196(3) 0.3104(3) 0.0301(8) Uani 1 d .
C18 C 0.2612(5) 0.2082(4) 0.3728(3) 0.0305(8) Uani 1 d .
C19 C 0.2217(5) 0.1344(4) 0.4550(3) 0.0385(10) Uani 1 d .
H19 H 0.2919 0.0865 0.4784 0.046 Uiso 1 calc R
C20 C 0.0746(6) 0.1342(4) 0.5009(3) 0.0452(11) Uani 1 d .
H20 H 0.0459 0.0859 0.5564 0.054 Uiso 1 calc R
C21 C -0.0321(5) 0.2053(4) 0.4658(3) 0.0401(10) Uani 1 d .
H21 H -0.1314 0.2035 0.4967 0.048 Uiso 1 calc R
C22 C 0.0135(5) 0.2775(4) 0.3848(3) 0.0312(8) Uani 1 d .
C23 C -0.0780(5) 0.3608(4) 0.3354(3) 0.0337(9) Uani 1 d .
C24 C -0.2280(5) 0.3785(5) 0.3664(3) 0.0447(11) Uani 1 d .
H24 H -0.2789 0.3361 0.4208 0.054 Uiso 1 calc R
C25 C -0.3016(6) 0.4601(5) 0.3155(4) 0.0554(13) Uani 1 d .
H25 H -0.4030 0.4726 0.3355 0.067 Uiso 1 calc R
C26 C -0.2261(6) 0.5221(5) 0.2365(4) 0.0564(14) Uani 1 d .
H26 H -0.2749 0.5782 0.2024 0.068 Uiso 1 calc R
C27 C -0.0753(5) 0.5012(4) 0.2066(3) 0.0435(11) Uani 1 d .
H27 H -0.0241 0.5428 0.1520 0.052 Uiso 1 calc R
O1W O 0.0715(5) 0.7746(3) 0.1274(2) 0.0538(9) Uani 1 d .
O2W O -0.0786(5) 0.5705(4) 0.4522(3) 0.0679(11) Uani 1 d .
O3W O 0.0330(5) 0.7784(4) 0.3076(3) 0.0701(11) Uani 1 d .
O4W O 0.2430(6) -0.0469(4) 0.3181(3) 0.0751(12) Uani 1 d .
O5W O -0.2396(5) -0.1105(5) 0.1399(3) 0.0859(16) Uani 1 d .
O6W O 0.5917(6) 0.5956(4) 0.5015(3) 0.0833(14) Uani 1 d .
O7W O 0.7613(6) 0.9006(5) 0.3146(4) 0.0985(18) Uani 1 d .
O8W O 0.4171(9) 0.0388(7) 0.1360(5) 0.060(2) Uiso 0.508(10) d P
O9W O 0.2988(10) -0.0562(8) 0.0021(5) 0.064(3) Uiso 0.492(10) d P
H1W H -0.0247 0.8109 0.1307 0.038 Uiso 1 d .
H2W H 0.1462 0.8307 0.0862 0.038 Uiso 1 d .
H1W2 H -0.0422 0.6384 0.4048 0.038 Uiso 1 d .
H2W2 H -0.1861 0.5782 0.4677 0.038 Uiso 1 d .
H2W3 H 0.0463 0.7783 0.2485 0.038 Uiso 1 d .
H1W3 H 0.1047 0.8380 0.3104 0.034 Uiso 1 d .
H1W4 H 0.1731 -0.1057 0.3135 0.038 Uiso 1 d .
H2W4 H 0.2996 -0.0198 0.2585 0.038 Uiso 1 d .
H1W5 H -0.1421 -0.1453 0.1352 0.038 Uiso 1 d .
H2W5 H -0.2590 -0.0528 0.0903 0.038 Uiso 1 d .
H2W6 H 0.6999 0.5863 0.4846 0.038 Uiso 1 d .
H1W6 H 0.5289 0.5293 0.5002 0.038 Uiso 1 d .
H1W7 H 0.8548 0.8595 0.3115 0.038 Uiso 1 d .
H2W7 H 0.7624 0.8972 0.2566 0.030 Uiso 1 d .
H1W8 H 0.3810 0.0095 0.0940 0.038 Uiso 0.50 d P
H1W9 H 0.2241 -0.1115 0.0438 0.038 Uiso 0.50 d P
H2W9 H 0.3712 -0.0517 0.0367 0.038 Uiso 0.50 d P

loop_
_atom_site_aniso_label
_atom_site_aniso_U_11
_atom_site_aniso_U_22
_atom_site_aniso_U_33
_atom_site_aniso_U_23
_atom_site_aniso_U_13
_atom_site_aniso_U_12
Rh 0.0271(2) 0.0276(2) 0.02119(19) -0.00445(13) -0.00439(12) 0.00029(12)
Cl 0.0473(7) 0.0515(7) 0.0467(7) -0.0094(5) -0.0114(5) -0.0019(5)
O1 0.117(4) 0.064(2) 0.0256(18) 0.0023(17) -0.017(2) -0.034(2)
O2 0.104(3) 0.049(2) 0.0360(19) -0.0011(16) 0.000(2) -0.033(2)
N1 0.0314(18) 0.0311(17) 0.0293(17) -0.0074(14) -0.0062(14) -0.0001(14)
N2 0.042(2) 0.0328(18) 0.0240(17) -0.0046(14) -0.0034(14) -0.0055(15)
N3 0.0289(17) 0.0329(18) 0.0311(18) -0.0104(14) -0.0080(14) 0.0038(14)
N4 0.0336(18) 0.0310(17) 0.0286(17) -0.0077(14) -0.0061(14) 0.0012(14)
N5 0.0294(17) 0.0300(17) 0.0236(16) -0.0045(13) -0.0051(13) -0.0002(13)
N6 0.0279(17) 0.0351(18) 0.0291(17) -0.0066(14) -0.0039(14) 0.0023(14)
C1 0.040(2) 0.032(2) 0.035(2) -0.0042(18) -0.0061(18) -0.0025(18)
C2 0.056(3) 0.037(2) 0.052(3) -0.011(2) -0.010(2) -0.009(2)
C3 0.073(4) 0.051(3) 0.051(3) -0.022(2) -0.016(3) -0.014(3)
C4 0.072(4) 0.054(3) 0.035(3) -0.012(2) -0.015(2) -0.011(3)
C5 0.046(2) 0.040(2) 0.029(2) -0.0065(18) -0.0085(18) -0.0062(19)
C6 0.055(3) 0.042(2) 0.028(2) -0.0047(19) -0.007(2) -0.008(2)
C7 0.047(3) 0.032(2) 0.035(2) -0.0042(19) -0.0038(19) -0.0044(19)
C8 0.035(2) 0.032(2) 0.039(2) -0.0097(18) -0.0078(18) 0.0016(17)
C9 0.042(3) 0.040(2) 0.056(3) -0.014(2) -0.006(2) -0.004(2)
C10 0.048(3) 0.044(3) 0.074(4) -0.029(3) -0.020(3) 0.000(2)
C11 0.054(3) 0.051(3) 0.051(3) -0.027(2) -0.021(2) 0.011(2)
C12 0.044(2) 0.043(2) 0.037(2) -0.016(2) -0.0143(19) 0.008(2)
C13 0.037(2) 0.042(2) 0.034(2) -0.0062(19) -0.0001(18) 0.0044(19)
C14 0.034(2) 0.056(3) 0.053(3) -0.011(2) 0.006(2) 0.006(2)
C15 0.034(2) 0.053(3) 0.061(3) -0.008(2) -0.005(2) 0.012(2)
C16 0.038(2) 0.040(2) 0.044(3) -0.003(2) -0.010(2) 0.0063(19)
C17 0.029(2) 0.029(2) 0.031(2) -0.0080(16) -0.0038(16) -0.0014(15)
C18 0.030(2) 0.033(2) 0.027(2) -0.0068(16) -0.0064(16) 0.0003(16)
C19 0.038(2) 0.042(2) 0.032(2) -0.0013(18) -0.0107(18) 0.0043(19)
C20 0.053(3) 0.047(3) 0.027(2) 0.0017(19) -0.004(2) -0.002(2)
C21 0.033(2) 0.052(3) 0.028(2) -0.0058(19) 0.0022(17) -0.0028(19)
C22 0.030(2) 0.036(2) 0.028(2) -0.0111(17) -0.0051(16) 0.0017(16)
C23 0.032(2) 0.037(2) 0.032(2) -0.0107(17) -0.0057(17) 0.0003(17)
C24 0.034(2) 0.056(3) 0.042(3) -0.013(2) -0.0046(19) 0.006(2)
C25 0.033(2) 0.070(4) 0.062(3) -0.015(3) -0.008(2) 0.016(2)
C26 0.042(3) 0.068(3) 0.058(3) -0.006(3) -0.019(2) 0.021(2)
C27 0.040(2) 0.049(3) 0.039(2) -0.004(2) -0.011(2) 0.006(2)
O1W 0.066(2) 0.048(2) 0.053(2) -0.0146(16) -0.0236(18) 0.0046(17)
O2W 0.054(2) 0.067(3) 0.079(3) -0.018(2) -0.009(2) -0.0058(19)
O3W 0.054(2) 0.096(3) 0.061(3) -0.017(2) -0.0184(19) 0.009(2)
O4W 0.085(3) 0.068(3) 0.081(3) -0.021(2) -0.035(3) 0.010(2)
O5W 0.062(3) 0.134(4) 0.056(3) -0.018(3) -0.009(2) -0.044(3)
O6W 0.079(3) 0.071(3) 0.085(3) -0.001(2) -0.013(3) 0.008(2)
O7W 0.075(3) 0.106(4) 0.086(4) 0.000(3) 0.010(3) 0.025(3)

loop_
_atom_type_symbol
_atom_type_description
_atom_type_scat_dispersion_real
_atom_type_scat_dispersion_imag
_atom_type_scat_source
Rh Rh -1.1178 0.9187 'International Tables Vol C Tables 4.2.6.8 and 6.1.1.4'
Cl Cl 0.1484 0.1585 'International Tables Vol C Tables 4.2.6.8 and 6.1.1.4'
O O 0.0106 0.0060 'International Tables Vol C Tables 4.2.6.8 and 6.1.1.4'
N N 0.0061 0.0033 'International Tables Vol C Tables 4.2.6.8 and 6.1.1.4'
C C 0.0033 0.0016 'International Tables Vol C Tables 4.2.6.8 and 6.1.1.4'
H H 0.0000 0.0000 'International Tables Vol C Tables 4.2.6.8 and 6.1.1.4'

loop_
_geom_angle_atom_site_label_1
_geom_angle_atom_site_label_2
_geom_angle_atom_site_label_3
_geom_angle
N5 Rh N2 179.32(13)
N5 Rh N3 98.98(14)
N2 Rh N3 81.56(14)
N5 Rh N1 97.79(14)
N2 Rh N1 81.67(14)
N3 Rh N1 163.22(14)
N5 Rh N6 80.67(14)
N2 Rh N6 99.72(15)
N3 Rh N6 92.66(14)
N1 Rh N6 89.47(14)
N5 Rh N4 80.09(14)
N2 Rh N4 99.52(15)
N3 Rh N4 90.65(14)
N1 Rh N4 92.80(14)
N6 Rh N4 160.76(14)
C1 N1 C5 119.5(4)
C1 N1 Rh 127.7(3)
C5 N1 Rh 112.7(3)
C6 N2 C7 126.1(4)
C6 N2 Rh 117.1(3)
C7 N2 Rh 116.7(3)
C12 N3 C8 119.0(4)
C12 N3 Rh 128.0(3)
C8 N3 Rh 112.9(3)
C13 N4 C17 119.5(4)
C13 N4 Rh 127.2(3)
C17 N4 Rh 113.3(3)
C18 N5 C22 123.3(3)
C18 N5 Rh 118.7(3)
C22 N5 Rh 117.9(3)
C27 N6 C23 119.7(4)
C27 N6 Rh 127.3(3)
C23 N6 Rh 113.0(3)
N1 C1 C2 121.5(4)
C3 C2 C1 119.1(5)
C2 C3 C4 119.8(5)
C5 C4 C3 118.9(5)
N1 C5 C4 121.2(4)
N1 C5 C6 117.4(4)
C4 C5 C6 121.4(4)
O1 C6 N2 127.9(4)
O1 C6 C5 121.1(4)
N2 C6 C5 110.9(4)
O2 C7 N2 127.4(4)
O2 C7 C8 121.6(4)
N2 C7 C8 111.0(4)
N3 C8 C9 121.5(4)
N3 C8 C7 117.1(4)
C9 C8 C7 121.4(4)
C8 C9 C10 118.8(5)
C11 C10 C9 119.3(5)
C10 C11 C12 119.6(5)
N3 C12 C11 121.7(5)
N4 C13 C14 121.3(4)
C15 C14 C13 119.8(4)
C14 C15 C16 119.1(5)
C17 C16 C15 118.9(4)
N4 C17 C16 121.3(4)
N4 C17 C18 115.1(4)
C16 C17 C18 123.5(4)
N5 C18 C19 119.8(4)
N5 C18 C17 112.8(3)
C19 C18 C17 127.4(4)
C20 C19 C18 117.8(4)
C19 C20 C21 121.4(4)
C22 C21 C20 118.3(4)
N5 C22 C21 119.3(4)
N5 C22 C23 112.9(4)
C21 C22 C23 127.8(4)
N6 C23 C24 120.6(4)
N6 C23 C22 115.5(4)
C24 C23 C22 123.9(4)
C25 C24 C23 119.1(5)
C26 C25 C24 120.0(5)
C25 C26 C27 119.6(5)
N6 C27 C26 121.0(5)

loop_
_geom_bond_atom_site_label_1
_geom_bond_atom_site_label_2
_geom_bond_distance
Rh N5 1.963(3)
Rh N2 1.990(3)
Rh N3 2.023(3)
Rh N1 2.024(3)
Rh N6 2.046(3)
Rh N4 2.049(4)
O1 C6 1.202(6)
O2 C7 1.205(6)
N1 C1 1.337(5)
N1 C5 1.361(6)
N2 C6 1.372(6)
N2 C7 1.382(6)
N3 C12 1.336(5)
N3 C8 1.364(6)
N4 C13 1.334(6)
N4 C17 1.363(5)
N5 C18 1.336(5)
N5 C22 1.353(5)
N6 C27 1.333(6)
N6 C23 1.369(5)
C1 C2 1.379(7)
C2 C3 1.368(8)
C3 C4 1.388(7)
C4 C5 1.366(7)
C5 C6 1.508(6)
C7 C8 1.505(6)
C8 C9 1.366(6)
C9 C10 1.389(7)
C10 C11 1.370(8)
C11 C12 1.371(7)
C13 C14 1.381(7)
C14 C15 1.362(8)
C15 C16 1.400(7)
C16 C17 1.364(6)
C17 C18 1.486(6)
C18 C19 1.387(6)
C19 C20 1.381(7)
C20 C21 1.401(7)
C21 C22 1.368(6)
C22 C23 1.481(6)
C23 C24 1.379(6)
C24 C25 1.378(7)
C25 C26 1.356(8)
C26 C27 1.390(7)
